data_7121751
loop_
_publ_author_name
'Gurubrahamam, Ramani'
'Nagaraju, Koppanathi'
'Chen, Kwunmin'

_publ_section_title
;
 Organocatalytic synthesis of densely functionalized oxa-bridged
 2,6-epoxybenzo[b][1,5]oxazocine heterocycles.
;
_journal_issue 47
_journal_name_full 'Chemical communications (Cambridge, England)'
_journal_page_first 6048
_journal_page_last 6051
_journal_paper_doi 10.1039/c8cc02565g
_journal_volume 54
_journal_year 2018
_chemical_formula_moiety 'C27 H23 Br N2 O6'
_chemical_formula_sum 'C27 H23 Br N2 O6'
_chemical_formula_weight 551.38
_space_group_IT_number 60
_space_group_name_Hall '-P 2n 2ab'
_space_group_name_H-M_alt 'P b c n'
_symmetry_cell_setting orthorhombic
_symmetry_space_group_name_Hall '-P 2n 2ab'
_symmetry_space_group_name_H-M 'P b c n'
_atom_sites_solution_hydrogens geom
_atom_sites_solution_primary direct
_atom_sites_solution_secondary difmap
_audit_creation_method SHELXL-97
_audit_update_record
;
2018-01-26 deposited with the CCDC.
2018-05-25 downloaded from the CCDC.
;
_cell_angle_alpha 90.00
_cell_angle_beta 90.00
_cell_angle_gamma 90.00
_cell_formula_units_Z 8
_cell_length_a 16.1053(13)
_cell_length_b 20.5425(16)
_cell_length_c 16.5420(12)
_cell_measurement_reflns_used 3195
_cell_measurement_temperature 200(2)
_cell_measurement_theta_max 23.86
_cell_measurement_theta_min 2.33
_cell_volume 5472.8(7)
_computing_molecular_graphics 'Ortep-3 for Windows (Farrugia, 1997)'
_computing_publication_material 'WinGX publication routines (Farrugia, 1999)'
_computing_structure_refinement 'SHELXL-97 (Sheldrick, 1997)'
_computing_structure_solution 'SHELXS-86 (Sheldrick, 1986)'
_diffrn_ambient_temperature 200(2)
_diffrn_measured_fraction_theta_full 0.998
_diffrn_measured_fraction_theta_max 0.998
_diffrn_measurement_device_type 'D8 Venture'
_diffrn_measurement_method 'phi and omega scan'
_diffrn_radiation_monochromator graphite
_diffrn_radiation_source 'fine-focus sealed tube'
_diffrn_radiation_type MoK\a
_diffrn_radiation_wavelength 0.71073
_diffrn_reflns_av_R_equivalents 0.1473
_diffrn_reflns_av_sigmaI/netI 0.0998
_diffrn_reflns_limit_h_max 16
_diffrn_reflns_limit_h_min -19
_diffrn_reflns_limit_k_max 21
_diffrn_reflns_limit_k_min -24
_diffrn_reflns_limit_l_max 19
_diffrn_reflns_limit_l_min -18
_diffrn_reflns_number 35238
_diffrn_reflns_theta_full 25.03
_diffrn_reflns_theta_max 25.03
_diffrn_reflns_theta_min 2.33
_exptl_absorpt_coefficient_mu 1.543
_exptl_absorpt_correction_T_max 0.9698
_exptl_absorpt_correction_T_min 0.7903
_exptl_absorpt_correction_type multi-scan
_exptl_crystal_colour colorless
_exptl_crystal_density_diffrn 1.338
_exptl_crystal_density_method 'not measured'
_exptl_crystal_description prism
_exptl_crystal_F_000 2256
_exptl_crystal_size_max 0.16
_exptl_crystal_size_mid 0.04
_exptl_crystal_size_min 0.02
_platon_squeeze_details
;
;
_refine_diff_density_max 0.634
_refine_diff_density_min -0.707
_refine_diff_density_rms 0.076
_refine_ls_extinction_method none
_refine_ls_goodness_of_fit_ref 1.119
_refine_ls_hydrogen_treatment constr
_refine_ls_matrix_type full
_refine_ls_number_parameters 327
_refine_ls_number_reflns 4835
_refine_ls_number_restraints 0
_refine_ls_restrained_S_all 1.119
_refine_ls_R_factor_all 0.1358
_refine_ls_R_factor_gt 0.0887
_refine_ls_shift/su_max 0.001
_refine_ls_shift/su_mean 0.000
_refine_ls_structure_factor_coef Fsqd
_refine_ls_weighting_details 'calc w=1/[\s^2^(Fo^2^)+(0.0197P)^2^+15.3504P] where P=(Fo^2^+2Fc^2^)/3'
_refine_ls_weighting_scheme calc
_refine_ls_wR_factor_gt 0.1406
_refine_ls_wR_factor_ref 0.1580
_reflns_number_gt 3270
_reflns_number_total 4835
_reflns_threshold_expression >2sigma(I)
_cod_data_source_file c8cc02565g2.cif
_cod_data_source_block d18675
_cod_depositor_comments 'Adding full bibliography for 7121751.cif.'
_cod_database_code 7121751

loop_
_symmetry_equiv_pos_as_xyz
'x, y, z'
'-x+1/2, -y+1/2, z+1/2'
'-x, y, -z+1/2'
'x+1/2, -y+1/2, -z'
'-x, -y, -z'
'x-1/2, y-1/2, -z-1/2'
'x, -y, z-1/2'
'-x-1/2, y-1/2, z'

loop_
_atom_site_label
_atom_site_type_symbol
_atom_site_fract_x
_atom_site_fract_y
_atom_site_fract_z
_atom_site_U_iso_or_equiv
_atom_site_adp_type
_atom_site_occupancy
_atom_site_symmetry_multiplicity
_atom_site_calc_flag
_atom_site_refinement_flags
C1 C 0.6821(3) 0.7841(3) 0.8391(3) 0.0278(14) Uani 1 1 d .
C2 C 0.7089(4) 0.7840(3) 0.9176(4) 0.0411(17) Uani 1 1 d .
H2 H 0.6879 0.8150 0.9550 0.049 Uiso 1 1 calc R
C3 C 0.7663(4) 0.7387(4) 0.9419(4) 0.054(2) Uani 1 1 d .
H3 H 0.7852 0.7379 0.9963 0.064 Uiso 1 1 calc R
C4 C 0.7960(4) 0.6946(3) 0.8870(4) 0.0488(19) Uani 1 1 d .
H4 H 0.8371 0.6641 0.9031 0.059 Uiso 1 1 calc R
C5 C 0.7671(4) 0.6940(3) 0.8087(4) 0.0380(16) Uani 1 1 d .
H5 H 0.7875 0.6624 0.7717 0.046 Uiso 1 1 calc R
C6 C 0.7090(3) 0.7386(3) 0.7834(3) 0.0214(12) Uani 1 1 d .
C7 C 0.6754(3) 0.7347(3) 0.6993(3) 0.0192(12) Uani 1 1 d .
C8 C 0.5089(3) 0.6919(3) 0.6088(3) 0.0224(13) Uani 1 1 d .
H8 H 0.5072 0.7345 0.6380 0.027 Uiso 1 1 calc R
C9 C 0.4828(3) 0.7038(3) 0.5227(3) 0.0208(12) Uani 1 1 d .
C10 C 0.5108(4) 0.7570(3) 0.4793(3) 0.0293(14) Uani 1 1 d .
H10 H 0.5515 0.7849 0.5023 0.035 Uiso 1 1 calc R
C11 C 0.4804(4) 0.7700(3) 0.4031(4) 0.0401(17) Uani 1 1 d .
H11 H 0.5011 0.8059 0.3731 0.048 Uiso 1 1 calc R
C12 C 0.4196(4) 0.7303(3) 0.3706(4) 0.0429(17) Uani 1 1 d .
H12 H 0.3967 0.7405 0.3192 0.051 Uiso 1 1 calc R
C13 C 0.3918(4) 0.6765(3) 0.4115(3) 0.0341(15) Uani 1 1 d .
H13 H 0.3510 0.6488 0.3882 0.041 Uiso 1 1 calc R
C14 C 0.4242(3) 0.6629(3) 0.4876(3) 0.0244(13) Uani 1 1 d .
C15 C 0.4434(3) 0.5932(3) 0.5981(3) 0.0235(13) Uani 1 1 d .
C16 C 0.3904(3) 0.5451(3) 0.6455(3) 0.0246(13) Uani 1 1 d .
C17 C 0.3331(4) 0.4379(3) 0.6392(4) 0.0476(19) Uani 1 1 d .
H17A H 0.2966 0.4556 0.6821 0.057 Uiso 1 1 calc R
H17B H 0.2974 0.4178 0.5973 0.057 Uiso 1 1 calc R
C18 C 0.3872(6) 0.3888(4) 0.6734(6) 0.097(3) Uani 1 1 d .
H18A H 0.4233 0.3713 0.6310 0.146 Uiso 1 1 calc R
H18B H 0.3535 0.3536 0.6964 0.146 Uiso 1 1 calc R
H18C H 0.4213 0.4084 0.7161 0.146 Uiso 1 1 calc R
C19 C 0.5271(3) 0.5671(3) 0.5778(3) 0.0185(12) Uani 1 1 d .
H19 H 0.5306 0.5258 0.5520 0.022 Uiso 1 1 calc R
C20 C 0.5977(3) 0.5990(2) 0.5942(3) 0.0172(11) Uani 1 1 d .
C21 C 0.6815(3) 0.5711(3) 0.5895(3) 0.0196(12) Uani 1 1 d .
C22 C 0.6943(4) 0.5039(3) 0.5933(3) 0.0305(14) Uani 1 1 d .
H22 H 0.6479 0.4762 0.6018 0.037 Uiso 1 1 calc R
C23 C 0.7715(4) 0.4766(3) 0.5852(4) 0.0352(15) Uani 1 1 d .
H23 H 0.7779 0.4306 0.5871 0.042 Uiso 1 1 calc R
C24 C 0.8401(4) 0.5160(3) 0.5744(4) 0.0349(15) Uani 1 1 d .
C25 C 0.9331(5) 0.4258(3) 0.5648(5) 0.059(2) Uani 1 1 d .
H25A H 0.9129 0.4069 0.6155 0.089 Uiso 1 1 calc R
H25B H 0.9926 0.4169 0.5591 0.089 Uiso 1 1 calc R
H25C H 0.9031 0.4064 0.5192 0.089 Uiso 1 1 calc R
C26 C 0.8293(3) 0.5832(3) 0.5725(4) 0.0303(14) Uani 1 1 d .
H26 H 0.8763 0.6108 0.5662 0.036 Uiso 1 1 calc R
C27 C 0.7515(3) 0.6102(3) 0.5796(3) 0.0243(13) Uani 1 1 d .
H27 H 0.7453 0.6562 0.5778 0.029 Uiso 1 1 calc R
Br1 Br 0.60067(5) 0.84645(4) 0.80819(5) 0.0547(3) Uani 1 1 d .
N1 N 0.6299(2) 0.6797(2) 0.6902(2) 0.0199(10) Uani 1 1 d .
N2 N 0.5921(2) 0.66618(19) 0.6156(2) 0.0167(10) Uani 1 1 d .
O1 O 0.6860(3) 0.77498(18) 0.6467(2) 0.0340(10) Uani 1 1 d .
O2 O 0.4489(2) 0.64885(17) 0.6463(2) 0.0227(8) Uani 1 1 d .
O3 O 0.3949(2) 0.60844(18) 0.5266(2) 0.0269(9) Uani 1 1 d .
O4 O 0.3635(3) 0.5546(2) 0.7111(3) 0.0472(12) Uani 1 1 d .
O5 O 0.3811(3) 0.4908(2) 0.6033(2) 0.0399(11) Uani 1 1 d .
O6 O 0.9195(2) 0.4945(2) 0.5655(3) 0.0498(12) Uani 1 1 d .
H1' H 0.6167 0.6533 0.7329 0.060 Uiso 1 1 d R

loop_
_atom_site_aniso_label
_atom_site_aniso_U_11
_atom_site_aniso_U_22
_atom_site_aniso_U_33
_atom_site_aniso_U_23
_atom_site_aniso_U_13
_atom_site_aniso_U_12
C1 0.015(3) 0.036(4) 0.032(3) -0.010(3) -0.004(2) -0.005(3)
C2 0.025(4) 0.066(5) 0.032(4) -0.026(3) -0.003(3) -0.007(3)
C3 0.036(4) 0.090(6) 0.036(4) -0.009(4) -0.015(3) -0.007(4)
C4 0.041(4) 0.055(5) 0.051(5) -0.006(4) -0.026(4) 0.016(4)
C5 0.035(4) 0.041(4) 0.039(4) -0.019(3) -0.008(3) 0.004(3)
C6 0.012(3) 0.029(3) 0.024(3) -0.008(3) -0.002(2) -0.002(2)
C7 0.013(3) 0.026(3) 0.019(3) -0.003(3) 0.002(2) 0.001(2)
C8 0.019(3) 0.019(3) 0.028(3) -0.009(3) 0.002(2) 0.001(2)
C9 0.012(3) 0.025(3) 0.026(3) 0.002(3) 0.000(2) 0.005(2)
C10 0.025(3) 0.028(3) 0.035(4) 0.001(3) -0.004(3) 0.006(3)
C11 0.037(4) 0.041(4) 0.042(4) 0.018(3) 0.001(3) 0.007(3)
C12 0.041(4) 0.052(4) 0.036(4) 0.013(3) -0.011(3) 0.006(3)
C13 0.032(4) 0.038(4) 0.032(3) 0.001(3) -0.008(3) -0.001(3)
C14 0.014(3) 0.029(3) 0.030(3) 0.005(3) 0.001(2) 0.005(2)
C15 0.022(3) 0.029(3) 0.019(3) -0.006(3) 0.002(2) -0.005(2)
C16 0.016(3) 0.032(3) 0.025(3) -0.002(3) -0.003(3) -0.002(2)
C17 0.050(4) 0.047(4) 0.046(4) -0.001(4) 0.008(4) -0.029(4)
C18 0.073(7) 0.076(6) 0.143(10) 0.050(7) -0.006(6) -0.012(5)
C19 0.016(3) 0.021(3) 0.018(3) -0.008(2) 0.001(2) -0.001(2)
C20 0.019(3) 0.024(3) 0.009(2) -0.005(2) 0.003(2) -0.002(2)
C21 0.020(3) 0.026(3) 0.014(3) -0.003(2) 0.001(2) 0.000(2)
C22 0.029(3) 0.025(3) 0.038(4) -0.005(3) 0.001(3) -0.004(3)
C23 0.025(3) 0.024(3) 0.056(4) -0.005(3) -0.004(3) 0.003(3)
C24 0.023(3) 0.043(4) 0.039(4) -0.005(3) -0.006(3) 0.012(3)
C25 0.049(5) 0.046(5) 0.083(6) -0.002(4) -0.006(4) 0.028(4)
C26 0.021(3) 0.028(4) 0.043(4) 0.003(3) 0.003(3) -0.002(3)
C27 0.030(3) 0.021(3) 0.022(3) 0.006(3) 0.003(3) 0.001(3)
Br1 0.0505(4) 0.0533(5) 0.0603(5) -0.0210(4) -0.0075(4) 0.0216(4)
N1 0.017(2) 0.026(2) 0.016(2) 0.001(2) -0.0028(19) -0.0084(19)
N2 0.015(2) 0.020(2) 0.015(2) -0.0035(18) -0.0037(18) -0.0021(18)
O1 0.048(3) 0.028(2) 0.026(2) 0.0039(19) -0.002(2) -0.018(2)
O2 0.020(2) 0.025(2) 0.023(2) -0.0083(18) 0.0026(16) -0.0034(16)
O3 0.024(2) 0.033(2) 0.024(2) -0.0031(18) -0.0086(18) -0.0092(18)
O4 0.061(3) 0.049(3) 0.032(3) -0.007(2) 0.021(2) -0.015(2)
O5 0.044(3) 0.039(3) 0.037(2) -0.006(2) 0.010(2) -0.023(2)
O6 0.026(2) 0.044(3) 0.080(3) -0.003(3) 0.002(2) 0.009(2)

loop_
_atom_type_symbol
_atom_type_description
_atom_type_scat_dispersion_real
_atom_type_scat_dispersion_imag
_atom_type_scat_source
C C 0.0033 0.0016 'International Tables Vol C Tables 4.2.6.8 and 6.1.1.4'
H H 0.0000 0.0000 'International Tables Vol C Tables 4.2.6.8 and 6.1.1.4'
Br Br -0.2901 2.4595 'International Tables Vol C Tables 4.2.6.8 and 6.1.1.4'
N N 0.0061 0.0033 'International Tables Vol C Tables 4.2.6.8 and 6.1.1.4'
O O 0.0106 0.0060 'International Tables Vol C Tables 4.2.6.8 and 6.1.1.4'

loop_
_geom_angle_atom_site_label_1
_geom_angle_atom_site_label_2
_geom_angle_atom_site_label_3
_geom_angle
C2 C1 C6 122.2(6)
C2 C1 Br1 118.2(5)
C6 C1 Br1 119.5(4)
C1 C2 C3 119.4(6)
C1 C2 H2 120.3
C3 C2 H2 120.3
C4 C3 C2 119.3(6)
C4 C3 H3 120.3
C2 C3 H3 120.3
C3 C4 C5 120.9(6)
C3 C4 H4 119.6
C5 C4 H4 119.6
C6 C5 C4 120.6(6)
C6 C5 H5 119.7
C4 C5 H5 119.7
C5 C6 C1 117.6(5)
C5 C6 C7 119.5(5)
C1 C6 C7 122.8(5)
O1 C7 N1 124.4(5)
O1 C7 C6 125.5(5)
N1 C7 C6 110.1(4)
N2 C8 O2 111.2(4)
N2 C8 C9 113.1(4)
O2 C8 C9 108.6(4)
N2 C8 H8 107.9
O2 C8 H8 107.9
C9 C8 H8 107.9
C10 C9 C14 118.8(5)
C10 C9 C8 121.9(5)
C14 C9 C8 119.1(5)
C11 C10 C9 120.7(6)
C11 C10 H10 119.6
C9 C10 H10 119.6
C10 C11 C12 119.6(6)
C10 C11 H11 120.2
C12 C11 H11 120.2
C13 C12 C11 120.9(6)
C13 C12 H12 119.5
C11 C12 H12 119.5
C12 C13 C14 119.1(6)
C12 C13 H13 120.5
C14 C13 H13 120.5
O3 C14 C13 117.3(5)
O3 C14 C9 121.9(5)
C13 C14 C9 120.8(5)
O2 C15 O3 108.9(4)
O2 C15 C19 111.5(4)
O3 C15 C19 112.4(4)
O2 C15 C16 105.8(4)
O3 C15 C16 105.0(4)
C19 C15 C16 112.9(5)
O4 C16 O5 125.5(5)
O4 C16 C15 124.7(5)
O5 C16 C15 109.7(4)
C18 C17 O5 111.0(6)
C18 C17 H17A 109.4
O5 C17 H17A 109.4
C18 C17 H17B 109.4
O5 C17 H17B 109.4
H17A C17 H17B 108.0
C17 C18 H18A 109.5
C17 C18 H18B 109.5
H18A C18 H18B 109.5
C17 C18 H18C 109.5
H18A C18 H18C 109.5
H18B C18 H18C 109.5
C20 C19 C15 123.1(5)
C20 C19 H19 118.5
C15 C19 H19 118.5
C19 C20 N2 118.0(5)
C19 C20 C21 125.4(5)
N2 C20 C21 116.6(4)
C27 C21 C22 117.1(5)
C27 C21 C20 121.7(5)
C22 C21 C20 121.2(5)
C23 C22 C21 122.3(5)
C23 C22 H22 118.9
C21 C22 H22 118.9
C22 C23 C24 119.8(6)
C22 C23 H23 120.1
C24 C23 H23 120.1
O6 C24 C23 125.0(6)
O6 C24 C26 115.9(5)
C23 C24 C26 119.1(5)
O6 C25 H25A 109.5
O6 C25 H25B 109.5
H25A C25 H25B 109.5
O6 C25 H25C 109.5
H25A C25 H25C 109.5
H25B C25 H25C 109.5
C27 C26 C24 120.7(5)
C27 C26 H26 119.6
C24 C26 H26 119.6
C26 C27 C21 121.0(5)
C26 C27 H27 119.5
C21 C27 H27 119.5
C7 N1 N2 119.8(4)
C7 N1 H1' 122.3
N2 N1 H1' 117.4
N1 N2 C20 112.5(4)
N1 N2 C8 113.4(4)
C20 N2 C8 113.1(4)
C15 O2 C8 107.3(4)
C14 O3 C15 112.0(4)
C16 O5 C17 118.1(5)
C24 O6 C25 117.8(5)

loop_
_geom_bond_atom_site_label_1
_geom_bond_atom_site_label_2
_geom_bond_distance
C1 C2 1.369(8)
C1 C6 1.381(7)
C1 Br1 1.903(6)
C2 C3 1.373(9)
C2 H2 0.9500
C3 C4 1.369(9)
C3 H3 0.9500
C4 C5 1.376(8)
C4 H4 0.9500
C5 C6 1.375(8)
C5 H5 0.9500
C6 C7 1.496(7)
C7 O1 1.213(6)
C7 N1 1.355(6)
C8 N2 1.445(6)
C8 O2 1.450(6)
C8 C9 1.505(7)
C8 H8 1.0000
C9 C10 1.384(7)
C9 C14 1.390(7)
C10 C11 1.379(8)
C10 H10 0.9500
C11 C12 1.383(9)
C11 H11 0.9500
C12 C13 1.372(8)
C12 H12 0.9500
C13 C14 1.391(7)
C13 H13 0.9500
C14 O3 1.375(6)
C15 O2 1.397(6)
C15 O3 1.450(6)
C15 C19 1.490(7)
C15 C16 1.525(8)
C16 O4 1.184(6)
C16 O5 1.324(6)
C17 C18 1.448(10)
C17 O5 1.460(7)
C17 H17A 0.9900
C17 H17B 0.9900
C18 H18A 0.9800
C18 H18B 0.9800
C18 H18C 0.9800
C19 C20 1.341(7)
C19 H19 0.9500
C20 N2 1.428(6)
C20 C21 1.467(7)
C21 C27 1.393(7)
C21 C22 1.398(7)
C22 C23 1.371(8)
C22 H22 0.9500
C23 C24 1.382(8)
C23 H23 0.9500
C24 O6 1.362(7)
C24 C26 1.391(8)
C25 O6 1.428(7)
C25 H25A 0.9800
C25 H25B 0.9800
C25 H25C 0.9800
C26 C27 1.376(7)
C26 H26 0.9500
C27 H27 0.9500
N1 N2 1.404(5)
N1 H1' 0.9162

loop_
_platon_squeeze_void_nr
_platon_squeeze_void_average_x
_platon_squeeze_void_average_y
_platon_squeeze_void_average_z
_platon_squeeze_void_volume
_platon_squeeze_void_count_electrons
1 0.000 0.461 0.250 169.3 24.6
2 0.000 0.539 0.750 169.3 24.2
3 0.500 0.961 0.250 169.3 24.9
4 0.500 0.039 0.750 169.3 24.3
